data_2012822
loop_
_publ_author_name
'Gawlicka-Chruszcz, Anna'
'Stadnicka, Katarzyna'

_publ_section_title
;
 A comparative study of intermolecular interactions in the crystal
 structures of phenyl/phenyl end-capped oligoanilines
;
_journal_issue 7
_journal_name_full 'Acta Crystallographica Section C'
_journal_page_first o416
_journal_page_last o420
_journal_paper_doi 10.1107/S0108270102009472
_journal_volume 58
_journal_year 2002
_chemical_formula_moiety 'C18 H16 N2'
_chemical_formula_sum 'C18 H16 N2'
_chemical_formula_weight 260.33
_chemical_name_systematic N,N'-diphenyl-1,4-phenylenediamine
_space_group_IT_number 61
_symmetry_cell_setting orthorhombic
_symmetry_space_group_name_Hall '-P 2ac 2ab'
_symmetry_space_group_name_H-M 'P b c a'
_atom_sites_solution_hydrogens difmap
_atom_sites_solution_primary direct
_atom_sites_solution_secondary difmap
_audit_creation_method SHELXL97
_cell_angle_alpha 90
_cell_angle_beta 90
_cell_angle_gamma 90
_cell_formula_units_Z 4
_cell_length_a 25.678(4)
_cell_length_b 7.4815(13)
_cell_length_c 6.9588(12)
_cell_measurement_reflns_used 38
_cell_measurement_temperature 295(2)
_cell_measurement_theta_max 11.14
_cell_measurement_theta_min 1.58
_cell_volume 1336.9(4)
_computing_cell_refinement 'KM-4 Software'
_computing_data_collection 'KM-4 Software (Kuma Diffraction, 1995)'
_computing_data_reduction 'DATAPROC (Ga\/ldecki et al., 1995)'
_computing_molecular_graphics 'ORTEP-3 (Farrugia, 1999)'
_computing_publication_material SHELXL97
_computing_structure_refinement 'SHELXL97 (Sheldrick, 1997)'
_computing_structure_solution 'SHELXS97 (Sheldrick, 1997)'
_diffrn_ambient_temperature 295(2)
_diffrn_measured_fraction_theta_full 0.842
_diffrn_measured_fraction_theta_max 0.842
_diffrn_measurement_device_type 'Kuma KM-4 four-circle'
_diffrn_measurement_method \q/2\q
_diffrn_radiation_monochromator graphite
_diffrn_radiation_source 'fine-focus sealed tube'
_diffrn_radiation_type MoK\a
_diffrn_radiation_wavelength 0.71073
_diffrn_reflns_av_R_equivalents 0.036
_diffrn_reflns_av_sigmaI/netI 0.026
_diffrn_reflns_limit_h_max 31
_diffrn_reflns_limit_h_min -31
_diffrn_reflns_limit_k_max 9
_diffrn_reflns_limit_k_min -9
_diffrn_reflns_limit_l_max 8
_diffrn_reflns_limit_l_min -4
_diffrn_reflns_number 6410
_diffrn_reflns_theta_full 25.65
_diffrn_reflns_theta_max 25.65
_diffrn_reflns_theta_min 1.59
_diffrn_standards_decay_% 0.09
_diffrn_standards_interval_count 50
_diffrn_standards_number 3
_exptl_absorpt_coefficient_mu 0.077
_exptl_absorpt_correction_type none
_exptl_crystal_colour colourless
_exptl_crystal_density_diffrn 1.293
_exptl_crystal_density_meas ?
_exptl_crystal_density_method 'not measured'
_exptl_crystal_description plate
_exptl_crystal_F_000 552
_exptl_crystal_size_max 0.40
_exptl_crystal_size_mid 0.28
_exptl_crystal_size_min 0.08
_refine_diff_density_max 0.15
_refine_diff_density_min -0.16
_refine_ls_extinction_method none
_refine_ls_goodness_of_fit_ref 1.144
_refine_ls_hydrogen_treatment refall
_refine_ls_matrix_type full
_refine_ls_number_parameters 123
_refine_ls_number_reflns 1269
_refine_ls_number_restraints 0
_refine_ls_restrained_S_all 1.144
_refine_ls_R_factor_all 0.077
_refine_ls_R_factor_gt 0.049
_refine_ls_shift/su_max <0.001
_refine_ls_shift/su_mean 0.000
_refine_ls_structure_factor_coef Fsqd
_refine_ls_weighting_details 'w = 1/[\s^2^(Fo^2^)+(0.0391P)^2^+0.8676P] where P=(Fo^2^+2Fc^2^)/3'
_refine_ls_weighting_scheme calc
_refine_ls_wR_factor_gt 0.121
_refine_ls_wR_factor_ref 0.133
_reflns_number_gt 931
_reflns_number_total 1269
_reflns_threshold_expression I>2\s(I)
_cod_data_source_file na1567.cif
_cod_data_source_block II
_cod_depositor_comments
;
The following automatic conversions were performed:
'_symmetry_cell_setting' value 'Orthorhombic' changed to 'orthorhombic'
according to '/home/saulius/struct/CIF-dictionaries/cif_core.dic'
dictionary named 'cif_core.dic' version 2.4.1 from 2010-06-29.

Automatic conversion script
Id: cif_fix_enum 1527 2010-12-29 10:47:43Z saulius 

The following automatic conversions were performed:

'_symmetry_cell_setting' value 'Orthorhombic' changed to
'orthorhombic' according to
/home/saulius/struct/CIF-dictionaries/cif_core.dic dictionary named
'cif_core.dic' version 2.4.1 from 2010-06-29.

Automatic conversion script
Id: cif_fix_values 1715 2011-07-08 13:25:40Z adriana 

The following automatic conversions were performed:

'_exptl_crystal_density_meas' value 'not measured' was changed to '?'
- the value is perceived as not measured.

Automatic conversion script
Id: cif_fix_values 3008 2015-01-20 13:52:24Z robertas 
;
_cod_database_code 2012822
_cod_database_fobs_code 2012822

loop_
_symmetry_equiv_pos_as_xyz
'x, y, z'
'-x+1/2, -y, z+1/2'
'-x, y+1/2, -z+1/2'
'x+1/2, -y+1/2, -z'
'-x, -y, -z'
'x-1/2, y, -z-1/2'
'x, -y-1/2, z-1/2'
'-x-1/2, y-1/2, z'

loop_
_atom_site_label
_atom_site_fract_x
_atom_site_fract_y
_atom_site_fract_z
_atom_site_U_iso_or_equiv
_atom_site_adp_type
_atom_site_calc_flag
_atom_site_refinement_flags
_atom_site_occupancy
_atom_site_disorder_assembly
_atom_site_disorder_group
_atom_site_type_symbol
N1 0.55620(8) 0.4452(3) 0.1576(3) 0.0509(6) Uani d . 1 . . N
C1 0.60827(9) 0.4780(3) 0.1085(3) 0.0405(6) Uani d . 1 . . C
C2 0.63875(10) 0.6114(4) 0.1871(3) 0.0456(6) Uani d . 1 . . C
C3 0.68990(10) 0.6322(4) 0.1263(4) 0.0522(7) Uani d . 1 . . C
C4 0.71117(10) 0.5234(4) -0.0113(4) 0.0567(8) Uani d . 1 . . C
C5 0.67998(11) 0.3961(4) -0.0962(4) 0.0564(8) Uani d . 1 . . C
C6 0.62949(11) 0.3733(4) -0.0374(4) 0.0506(7) Uani d . 1 . . C
C7 0.52980(9) 0.4772(3) 0.3319(3) 0.0390(6) Uani d . 1 . . C
C8 0.47676(9) 0.4446(4) 0.3342(3) 0.0424(6) Uani d . 1 . . C
C9 0.55274(9) 0.5347(4) 0.5006(3) 0.0461(6) Uani d . 1 . . C
H1 0.5385(10) 0.366(4) 0.083(4) 0.052(8) Uiso d . 1 . . H
H2 0.6248(10) 0.699(4) 0.269(4) 0.059(8) Uiso d . 1 . . H
H3 0.7108(9) 0.724(4) 0.183(4) 0.052(7) Uiso d . 1 . . H
H4 0.7480(12) 0.537(4) -0.048(4) 0.062(8) Uiso d . 1 . . H
H5 0.6917(11) 0.314(4) -0.198(5) 0.083(10) Uiso d . 1 . . H
H6 0.6091(10) 0.292(4) -0.092(4) 0.063(9) Uiso d . 1 . . H
H8 0.4617(8) 0.409(3) 0.223(3) 0.038(6) Uiso d . 1 . . H
H9 0.5901(10) 0.560(4) 0.512(4) 0.063(8) Uiso d . 1 . . H

loop_
_atom_site_aniso_label
_atom_site_aniso_U_11
_atom_site_aniso_U_22
_atom_site_aniso_U_33
_atom_site_aniso_U_12
_atom_site_aniso_U_13
_atom_site_aniso_U_23
N1 0.0440(12) 0.0741(16) 0.0345(11) -0.0116(11) 0.0032(9) -0.0149(11)
C1 0.0396(13) 0.0514(14) 0.0303(11) 0.0049(11) 0.0003(10) 0.0049(11)
C2 0.0478(15) 0.0531(16) 0.0358(13) 0.0012(12) 0.0017(11) -0.0037(12)
C3 0.0480(15) 0.0648(18) 0.0438(15) -0.0076(14) -0.0033(12) 0.0012(13)
C4 0.0434(14) 0.078(2) 0.0491(16) 0.0015(14) 0.0059(13) 0.0058(15)
C5 0.0559(17) 0.0675(19) 0.0458(15) 0.0054(14) 0.0108(13) -0.0066(14)
C6 0.0541(16) 0.0580(17) 0.0396(14) -0.0055(13) 0.0032(12) -0.0084(13)
C7 0.0418(13) 0.0434(13) 0.0319(11) 0.0006(10) 0.0018(10) -0.0005(11)
C8 0.0434(14) 0.0525(15) 0.0313(12) -0.0047(11) -0.0048(10) -0.0041(12)
C9 0.0360(13) 0.0652(17) 0.0372(12) -0.0059(12) -0.0033(11) -0.0033(12)

loop_
_atom_type_symbol
_atom_type_description
_atom_type_scat_dispersion_real
_atom_type_scat_dispersion_imag
_atom_type_scat_source
C C 0.0033 0.0016 'International Tables Vol C Tables 4.2.6.8 and 6.1.1.4'
H H 0.0000 0.0000 'International Tables Vol C Tables 4.2.6.8 and 6.1.1.4'
N N 0.0061 0.0033 'International Tables Vol C Tables 4.2.6.8 and 6.1.1.4'

loop_
_geom_angle_atom_site_label_1
_geom_angle_atom_site_label_2
_geom_angle_atom_site_label_3
_geom_angle_site_symmetry_1
_geom_angle_site_symmetry_3
_geom_angle
_geom_angle_publ_flag
C1 N1 C7 . . 129.7(2) yes
C1 N1 H1 . . 117(2) no
C7 N1 H1 . . 111(2) no
C2 C1 C6 . . 118.2(2) yes
C2 C1 N1 . . 124.8(2) yes
C6 C1 N1 . . 116.9(2) yes
C1 C2 C3 . . 119.7(2) yes
C1 C2 H2 . . 122(2) no
C3 C2 H2 . . 118(2) no
C4 C3 C2 . . 121.6(3) yes
C4 C3 H3 . . 120(2) no
C2 C3 H3 . . 119(2) no
C3 C4 C5 . . 118.6(3) yes
C3 C4 H4 . . 120(2) no
C5 C4 H4 . . 121(2) no
C6 C5 C4 . . 120.5(3) yes
C6 C5 H5 . . 115(2) no
C4 C5 H5 . . 124(2) no
C5 C6 C1 . . 121.2(3) yes
C5 C6 H6 . . 121(2) no
C1 C6 H6 . . 118(2) no
C9 C7 C8 . . 117.7(2) yes
C9 C7 N1 . . 125.4(2) yes
C8 C7 N1 . . 117.0(2) yes
C7 C8 C9 . 5_666 121.9(2) yes
C7 C8 H8 . . 118.0(10) no
C9 C8 H8 5_666 . 121.0(10) no
C7 C9 C8 . 5_666 120.4(2) yes
C7 C9 H9 . . 123(2) no
C8 C9 H9 5_666 . 117(2) no

loop_
_geom_bond_atom_site_label_1
_geom_bond_atom_site_label_2
_geom_bond_site_symmetry_2
_geom_bond_distance
_geom_bond_publ_flag
N1 C1 . 1.402(3) yes
N1 C7 . 1.410(3) yes
N1 H1 . 0.91(3) no
C1 C2 . 1.381(3) yes
C1 C6 . 1.393(3) yes
C2 C3 . 1.389(4) yes
C2 H2 . 0.94(3) no
C3 C4 . 1.370(4) yes
C3 H3 . 0.96(3) no
C4 C5 . 1.377(4) yes
C4 H4 . 0.99(3) no
C5 C6 . 1.370(4) yes
C5 H5 . 0.98(3) no
C6 H6 . 0.89(3) no
C7 C8 . 1.384(3) yes
C7 C9 . 1.382(3) yes
C8 C9 5_666 1.386(3) yes
C8 H8 . 0.90(2) no
C9 C8 5_666 1.386(3) no
C9 H9 . 0.98(3) no

loop_
_geom_hbond_atom_site_label_D
_geom_hbond_atom_site_label_H
_geom_hbond_atom_site_label_A
_geom_hbond_site_symmetry_A
_geom_hbond_distance_DH
_geom_hbond_distance_HA
_geom_hbond_distance_DA
_geom_hbond_angle_DHA
N1 H1 C7 3_645 0.91(3) 3.45(3) 4.140(3) 135(2)
N1 H1 C8 3_645 0.91(3) 3.23(3) 3.840(4) 127(2)
N1 H1 C9 3_645 0.91(3) 3.46(3) 4.297(3) 154(2)
N1 H1 C9 7_565 0.91(3) 3.08(3) 3.754(4) 133(2)
N1 H1 C8 7_565 0.91(3) 3.31(3) 4.211(3) 176(2)
N1 H1 C7 7_565 0.91(3) 3.12(3) 3.947(3) 153(2)

loop_
_geom_torsion_atom_site_label_1
_geom_torsion_atom_site_label_2
_geom_torsion_atom_site_label_3
_geom_torsion_atom_site_label_4
_geom_torsion_site_symmetry_4
_geom_torsion
_geom_torsion_publ_flag
C7 N1 C1 C2 . -28.5(4) yes
C7 N1 C1 C6 . 154.9(3) no
C6 C1 C2 C3 . -3.0(4) no
N1 C1 C2 C3 . -179.6(2) no
C1 C2 C3 C4 . 0.2(4) no
C2 C3 C4 C5 . 2.9(4) no
C3 C4 C5 C6 . -3.2(4) no
C4 C5 C6 C1 . 0.3(4) no
C2 C1 C6 C5 . 2.8(4) no
N1 C1 C6 C5 . 179.6(3) no
C1 N1 C7 C9 . -6.6(4) yes
C1 N1 C7 C8 . 174.8(3) no
C9 C7 C8 C9 5_666 -1.1(4) no
N1 C7 C8 C9 5_666 177.6(2) no
C8 C7 C9 C8 5_666 1.1(4) no
N1 C7 C9 C8 5_666 -177.5(2) no
